data_4035823
loop_
_publ_author_name
'Casola, Kamila Kaiser'
'Gomes, Matheus Rick'
'Back, Davi Fernando'
'Zeni, Gilson'

_publ_section_title
;
 Electrophilic Cyclization Involving Carbon-Selenium/Carbon-Halide Bond
 Formation: Synthesis of 3-Substituted Selenophenes.
;
_journal_issue 12
_journal_name_full 'The Journal of organic chemistry'
_journal_page_first 6706
_journal_page_last 6718
_journal_paper_doi 10.1021/acs.joc.8b01136
_journal_volume 83
_journal_year 2018
_chemical_formula_moiety 'C17 H13 I Se'
_chemical_formula_sum 'C17 H13 I Se'
_chemical_formula_weight 423.13
_chemical_melting_point ?
_chemical_name_common 'iodo methylphenyl phenylselenophene'
_chemical_name_systematic
;
        3-iodo-4-(4-methylphenyl)-2-phenylselenophene
;
_space_group_IT_number 14
_space_group_name_Hall '-P 2ybc'
_space_group_name_H-M_alt 'P 1 21/c 1'
_symmetry_cell_setting monoclinic
_symmetry_space_group_name_Hall '-P 2ybc'
_symmetry_space_group_name_H-M 'P 1 21/c 1'
_atom_sites_solution_hydrogens geom
_atom_sites_solution_primary direct
_atom_sites_solution_secondary difmap
_audit_conform_dict_location ftp://ftp.iucr.org/pub/cif_core.dic
_audit_conform_dict_name cif_core.dic
_audit_conform_dict_version 2.4
_audit_creation_date 2017-09-27T13:36:26-00:00
_audit_creation_method 'WinGX routine CIF_UPDATE'
_cell_angle_alpha 90
_cell_angle_beta 95.958(3)
_cell_angle_gamma 90
_cell_formula_units_Z 4
_cell_length_a 17.7202(19)
_cell_length_b 5.9497(7)
_cell_length_c 13.9707(15)
_cell_measurement_reflns_used 9018
_cell_measurement_temperature 100(2)
_cell_measurement_theta_max 27.137
_cell_measurement_theta_min 2.984
_cell_volume 1465.0(3)
_computing_cell_refinement 'SAINT V8.34A (Bruker AXS Inc., 2013)'
_computing_data_collection 'Bruker Instrument Service v4.2.7'
_computing_data_reduction 'SAINT V8.34A (Bruker AXS Inc., 2013)'
_computing_molecular_graphics 'Diamond (version 3.2i; Crystal Impact GbR, Bonn-Germany'
_computing_structure_refinement 'SHELXL-2008 (Sheldrick, 2008)'
_computing_structure_solution 'SHELXL-2008 (Sheldrick, 2008)'
_diffrn_ambient_temperature 100(2)
_diffrn_detector_area_resol_mean 10.4167
_diffrn_measured_fraction_theta_full 0.996
_diffrn_measured_fraction_theta_max 0.996
_diffrn_measurement_device_type 'Bruker D8 Quest Photon 100 diffractometer'
_diffrn_measurement_method '2\% \f & \w scans'
_diffrn_radiation_monochromator 'Montel type 2-dim beam shaping X ray optics'
_diffrn_radiation_type MoK\a
_diffrn_radiation_wavelength 0.71073
_diffrn_reflns_av_R_equivalents 0.0347
_diffrn_reflns_av_unetI/netI 0.0359
_diffrn_reflns_limit_h_max 22
_diffrn_reflns_limit_h_min -22
_diffrn_reflns_limit_k_max 7
_diffrn_reflns_limit_k_min -6
_diffrn_reflns_limit_l_max 17
_diffrn_reflns_limit_l_min -17
_diffrn_reflns_number 11583
_diffrn_reflns_theta_full 27.2
_diffrn_reflns_theta_max 27.2
_diffrn_reflns_theta_min 2.93
_diffrn_source 'micro-focus tube'
_exptl_absorpt_coefficient_mu 4.654
_exptl_absorpt_correction_T_max 0.6533
_exptl_absorpt_correction_T_min 0.2395
_exptl_absorpt_correction_type multi-scan
_exptl_absorpt_process_details
;
SADABS (version 2012/1; Bruker, 2012) was used to perform the numerical
        absorption correction based on the indexed faces of the crystal.
;
_exptl_crystal_colour colourless
_exptl_crystal_density_diffrn 1.918
_exptl_crystal_density_meas ?
_exptl_crystal_density_method 'not measured'
_exptl_crystal_description tabular
_exptl_crystal_F_000 808
_exptl_crystal_size_max 0.43
_exptl_crystal_size_mid 0.13
_exptl_crystal_size_min 0.1
_refine_diff_density_max 1.099
_refine_diff_density_min -0.78
_refine_diff_density_rms 0.147
_refine_ls_extinction_coef none
_refine_ls_extinction_method none
_refine_ls_goodness_of_fit_ref 1.06
_refine_ls_hydrogen_treatment constr
_refine_ls_matrix_type full
_refine_ls_number_parameters 172
_refine_ls_number_reflns 3253
_refine_ls_number_restraints 0
_refine_ls_restrained_S_all 1.06
_refine_ls_R_factor_all 0.0312
_refine_ls_R_factor_gt 0.0284
_refine_ls_shift/su_max 0.001
_refine_ls_shift/su_mean 0
_refine_ls_structure_factor_coef Fsqd
_refine_ls_weighting_details 'calc w=1/[\s^2^(Fo^2^)+(0.0408P)^2^+3.2209P] where P=(Fo^2^+2Fc^2^)/3'
_refine_ls_weighting_scheme calc
_refine_ls_wR_factor_gt 0.0761
_refine_ls_wR_factor_ref 0.0786
_reflns_number_gt 3007
_reflns_number_total 3253
_reflns_threshold_expression >2\s(I)
_cod_data_source_file jo8b01136_si_003.cif
_cod_data_source_block test2
_cod_depositor_comments
;
The following automatic conversions were performed:

data item '_chemical_melting_point' value 'none' was changed to '?'
-- the value is undefined or not given.

data item '_exptl_crystal_density_meas' value 'none' was changed to
'?' -- the value is perceived as not measured.

Automatic conversion script
Id: cif_fix_values 6909 2019-04-08 15:41:33Z antanas 
;
_cod_original_sg_symbol_Hall -P2ybc
_cod_original_sg_symbol_H-M P21/c
_cod_database_code 4035823

loop_
_symmetry_equiv_pos_as_xyz
'x, y, z'
'-x, y+1/2, -z+1/2'
'-x, -y, -z'
'x, -y-1/2, z-1/2'

loop_
_atom_site_label
_atom_site_type_symbol
_atom_site_fract_x
_atom_site_fract_y
_atom_site_fract_z
_atom_site_U_iso_or_equiv
_atom_site_adp_type
_atom_site_occupancy
_atom_site_symmetry_multiplicity
_atom_site_calc_flag
_atom_site_refinement_flags
I I 0.291080(11) 0.57297(3) 0.387827(14) 0.01468(9) Uani 1 1 d .
Se3 Se 0.148019(19) 0.61516(6) 0.65298(2) 0.01873(10) Uani 1 1 d .
C5 C 0.24472(19) 0.5640(5) 0.5203(2) 0.0127(6) Uani 1 1 d .
C11 C 0.47900(19) 0.0243(6) 0.6354(2) 0.0154(6) Uani 1 1 d .
C1 C 0.27578(19) 0.4250(5) 0.6001(2) 0.0132(6) Uani 1 1 d .
C4 C 0.17887(17) 0.6759(5) 0.5308(2) 0.0133(6) Uani 1 1 d .
C12 C 0.4096(2) -0.0607(5) 0.6572(2) 0.0151(6) Uani 1 1 d .
H12 H 0.4074 -0.208 0.6831 0.018 Uiso 1 1 calc R
C2 C 0.2328(2) 0.4316(6) 0.6758(3) 0.0188(7) Uani 1 1 d .
H2 H 0.2449 0.3507 0.734 0.023 Uiso 1 1 calc R
C15 C 0.0094(2) 0.9092(6) 0.3778(2) 0.0188(7) Uani 1 1 d .
H15 H -0.042 0.8695 0.3592 0.023 Uiso 1 1 calc R
C13 C 0.34336(19) 0.0658(5) 0.6420(2) 0.0148(6) Uani 1 1 d .
H13 H 0.2966 0.0031 0.6567 0.018 Uiso 1 1 calc R
C7 C 0.13120(18) 0.8231(5) 0.4648(2) 0.0141(6) Uani 1 1 d .
C8 C 0.34485(18) 0.2853(5) 0.6049(2) 0.0135(6) Uani 1 1 d .
C9 C 0.41467(18) 0.3694(5) 0.5823(2) 0.0132(6) Uani 1 1 d .
H9 H 0.4173 0.5171 0.557 0.016 Uiso 1 1 calc R
C17 C 0.1131(2) 1.1690(6) 0.3742(2) 0.0193(7) Uani 1 1 d .
H17 H 0.1326 1.3069 0.3529 0.023 Uiso 1 1 calc R
C19 C 0.5508(2) -0.1116(6) 0.6519(2) 0.0191(7) Uani 1 1 d .
H19A H 0.5934 -0.0238 0.6323 0.029 Uiso 1 1 calc R
H19B H 0.5453 -0.2501 0.6139 0.029 Uiso 1 1 calc R
H19C H 0.5605 -0.1496 0.7204 0.029 Uiso 1 1 calc R
C18 C 0.15959(19) 1.0266(6) 0.4327(2) 0.0174(6) Uani 1 1 d .
H18 H 0.2109 1.0672 0.4512 0.021 Uiso 1 1 calc R
C16 C 0.0380(2) 1.1103(6) 0.3465(2) 0.0188(7) Uani 1 1 d .
H16 H 0.0063 1.2078 0.3062 0.023 Uiso 1 1 calc R
C10 C 0.47964(18) 0.2405(6) 0.5961(2) 0.0159(6) Uani 1 1 d .
H10 H 0.526 0.3002 0.5785 0.019 Uiso 1 1 calc R
C14 C 0.05565(18) 0.7661(6) 0.4361(2) 0.0164(6) Uani 1 1 d .
H14 H 0.0359 0.628 0.4568 0.02 Uiso 1 1 calc R

loop_
_atom_site_aniso_label
_atom_site_aniso_U_11
_atom_site_aniso_U_22
_atom_site_aniso_U_33
_atom_site_aniso_U_23
_atom_site_aniso_U_13
_atom_site_aniso_U_12
I 0.01471(13) 0.01921(13) 0.01060(13) 0.00223(7) 0.00367(8) 0.00174(7)
Se3 0.01711(18) 0.02567(19) 0.01448(18) 0.00433(12) 0.00680(13) 0.00766(13)
C5 0.0160(15) 0.0126(15) 0.0102(14) -0.0007(11) 0.0042(12) -0.0016(12)
C11 0.0200(16) 0.0166(15) 0.0094(14) -0.0037(12) 0.0008(12) 0.0027(13)
C1 0.0150(15) 0.0140(15) 0.0104(14) -0.0007(11) 0.0007(12) -0.0016(11)
C4 0.0152(14) 0.0140(15) 0.0110(14) -0.0004(11) 0.0023(11) -0.0027(12)
C12 0.0213(17) 0.0128(15) 0.0108(15) -0.0010(11) 0.0004(13) -0.0006(12)
C2 0.0183(16) 0.0205(17) 0.0185(17) -0.0012(12) 0.0060(13) 0.0051(13)
C15 0.0134(15) 0.0269(19) 0.0162(16) -0.0031(13) 0.0016(13) 0.0015(13)
C13 0.0163(15) 0.0155(16) 0.0127(15) -0.0010(11) 0.0028(12) -0.0020(12)
C7 0.0164(14) 0.0159(15) 0.0106(14) -0.0023(11) 0.0049(12) 0.0016(12)
C8 0.0169(14) 0.0143(15) 0.0094(13) -0.0005(11) 0.0025(11) 0.0014(12)
C9 0.0160(15) 0.0126(14) 0.0112(14) 0.0006(11) 0.0017(11) 0.0012(12)
C17 0.0205(16) 0.0169(16) 0.0210(16) 0.0026(13) 0.0049(13) 0.0017(14)
C19 0.0202(17) 0.0210(17) 0.0155(16) 0.0007(12) -0.0003(13) 0.0073(14)
C18 0.0168(15) 0.0169(16) 0.0184(16) 0.0010(13) 0.0010(13) 0.0014(13)
C16 0.0204(16) 0.0240(17) 0.0128(15) 0.0023(12) 0.0050(13) 0.0095(14)
C10 0.0161(14) 0.0191(16) 0.0130(14) -0.0001(12) 0.0046(12) -0.0006(13)
C14 0.0185(15) 0.0163(15) 0.0149(15) -0.0011(12) 0.0049(12) -0.0011(13)

loop_
_atom_type_symbol
_atom_type_description
_atom_type_scat_dispersion_real
_atom_type_scat_dispersion_imag
_atom_type_scat_source
C C 0.0033 0.0016 'International Tables Vol C Tables 4.2.6.8 and 6.1.1.4'
H H 0 0 'International Tables Vol C Tables 4.2.6.8 and 6.1.1.4'
Se Se -0.0929 2.2259 'International Tables Vol C Tables 4.2.6.8 and 6.1.1.4'
I I -0.4742 1.8119 'International Tables Vol C Tables 4.2.6.8 and 6.1.1.4'

loop_
_geom_angle_atom_site_label_1
_geom_angle_atom_site_label_2
_geom_angle_atom_site_label_3
_geom_angle
C2 Se3 C4 87.86(15)
C4 C5 C1 117.1(3)
C4 C5 I 120.0(2)
C1 C5 I 122.7(2)
C12 C11 C10 117.6(3)
C12 C11 C19 121.5(3)
C10 C11 C19 120.9(3)
C2 C1 C5 112.4(3)
C2 C1 C8 120.5(3)
C5 C1 C8 127.1(3)
C5 C4 C7 131.6(3)
C5 C4 Se3 109.7(2)
C7 C4 Se3 118.7(2)
C13 C12 C11 121.3(3)
C1 C2 Se3 113.0(3)
C14 C15 C16 120.1(3)
C12 C13 C8 120.7(3)
C14 C7 C18 118.8(3)
C14 C7 C4 120.3(3)
C18 C7 C4 120.8(3)
C9 C8 C13 117.7(3)
C9 C8 C1 122.5(3)
C13 C8 C1 119.5(3)
C10 C9 C8 120.9(3)
C18 C17 C16 120.2(3)
C17 C18 C7 120.3(3)
C15 C16 C17 119.9(3)
C9 C10 C11 121.7(3)
C15 C14 C7 120.6(3)

loop_
_geom_bond_atom_site_label_1
_geom_bond_atom_site_label_2
_geom_bond_distance
I C5 2.102(3)
Se3 C2 1.858(3)
Se3 C4 1.881(3)
C5 C4 1.364(4)
C5 C1 1.451(4)
C11 C12 1.393(5)
C11 C10 1.399(5)
C11 C19 1.505(5)
C1 C2 1.366(5)
C1 C8 1.475(4)
C4 C7 1.473(4)
C12 C13 1.392(5)
C15 C14 1.386(5)
C15 C16 1.388(5)
C13 C8 1.406(4)
C7 C14 1.399(4)
C7 C18 1.402(5)
C8 C9 1.401(4)
C9 C10 1.380(5)
C17 C18 1.388(5)
C17 C16 1.391(5)
